data_7039280
loop_
_publ_author_name
'Oyarzabal, Itziar'
'Artetxe, Be\~nat'
'Rodr\'iguez-Di\'eguez, Antonio'
'Garc\'ia, Jos\'e\'Angel'
'Seco, Jos\'e Manuel'
'Colacio, Enrique'

_publ_section_title
;
 A family of acetato-diphenoxo triply bridged dimetallic Zn(II)Ln(III)
 complexes: SMM behavior and luminescent properties.
;
_journal_issue 23
_journal_name_full 'Dalton transactions (Cambridge, England : 2003)'
_journal_page_first 9712
_journal_page_last 9726
_journal_paper_doi 10.1039/c6dt01327a
_journal_volume 45
_journal_year 2016
_chemical_formula_sum 'C24 H26 Br2 Er N5 O12 Zn'
_chemical_formula_weight 968.95
_chemical_name_systematic
;
 ?
;
_space_group_crystal_system monoclinic
_space_group_IT_number 14
_space_group_name_Hall '-P 2yn'
_space_group_name_H-M_alt 'P 1 21/n 1'
_symmetry_space_group_name_Hall '-P 2yn'
_symmetry_space_group_name_H-M 'P 1 21/n 1'
_atom_sites_solution_hydrogens geom
_audit_creation_method SHELXL-2014
_audit_update_record
;
2016-02-15 deposited with the CCDC.
2016-05-13 downloaded from the CCDC.
;
_cell_angle_alpha 90
_cell_angle_beta 91.294(2)
_cell_angle_gamma 90
_cell_formula_units_Z 4
_cell_length_a 13.5236(2)
_cell_length_b 14.7278(17)
_cell_length_c 15.9106(2)
_cell_measurement_reflns_used 11661
_cell_measurement_temperature 100(2)
_cell_measurement_theta_max 28.3349
_cell_measurement_theta_min 1.8806
_cell_volume 3168.2(4)
_computing_cell_refinement 'CrysAlisPro, Agilent Technologies'
_computing_data_collection 'CrysAlisPro, Agilent Technologies'
_computing_data_reduction 'CrysAlisPro, Agilent Technologies'
_computing_molecular_graphics 'SHELXL-2014 (Sheldrick, 2014)'
_computing_structure_refinement 'SHELXL-2014 (Sheldrick, 2014)'
_computing_structure_solution 'SHELXL-2014 (Sheldrick, 2014)'
_diffrn_ambient_temperature 100(2)
_diffrn_measured_fraction_theta_full 0.973
_diffrn_measured_fraction_theta_max 0.998
_diffrn_measurement_device_type 'SuperNova, Single source at offset, Eos'
_diffrn_measurement_method '\w scans'
_diffrn_radiation_type MoK\a
_diffrn_radiation_wavelength 0.71069
_diffrn_reflns_av_R_equivalents 0.0277
_diffrn_reflns_av_unetI/netI 0.0248
_diffrn_reflns_Laue_measured_fraction_full 0.973
_diffrn_reflns_Laue_measured_fraction_max 0.998
_diffrn_reflns_limit_h_max 13
_diffrn_reflns_limit_h_min -16
_diffrn_reflns_limit_k_max 17
_diffrn_reflns_limit_k_min -17
_diffrn_reflns_limit_l_max 18
_diffrn_reflns_limit_l_min -18
_diffrn_reflns_number 22080
_diffrn_reflns_point_group_measured_fraction_full 0.973
_diffrn_reflns_point_group_measured_fraction_max 0.998
_diffrn_reflns_theta_full 25.240
_diffrn_reflns_theta_max 25.000
_diffrn_reflns_theta_min 1.884
_diffrn_source 'SuperNova (Mo) X-ray Source'
_exptl_absorpt_coefficient_mu 5.977
_exptl_absorpt_correction_T_max 1.00000
_exptl_absorpt_correction_T_min 0.48264
_exptl_absorpt_correction_type multi-scan
_exptl_absorpt_process_details 'CrysAlisPro, Agilent Technologies'
_exptl_crystal_colour Colourless
_exptl_crystal_density_diffrn 2.031
_exptl_crystal_density_method 'not measured'
_exptl_crystal_description Prismatic
_exptl_crystal_F_000 1876
_exptl_crystal_size_max 0.21
_exptl_crystal_size_mid 0.13
_exptl_crystal_size_min 0.11
_refine_diff_density_max 1.834
_refine_diff_density_min -0.563
_refine_diff_density_rms 0.100
_refine_ls_extinction_method none
_refine_ls_goodness_of_fit_ref 1.065
_refine_ls_hydrogen_treatment constr
_refine_ls_matrix_type full
_refine_ls_number_parameters 410
_refine_ls_number_reflns 5571
_refine_ls_number_restraints 0
_refine_ls_restrained_S_all 1.065
_refine_ls_R_factor_all 0.0295
_refine_ls_R_factor_gt 0.0242
_refine_ls_shift/su_max 0.001
_refine_ls_shift/su_mean 0.000
_refine_ls_structure_factor_coef Fsqd
_refine_ls_weighting_details 'w=1/[\s^2^(Fo^2^)+(0.0275P)^2^+6.1728P] where P=(Fo^2^+2Fc^2^)/3'
_refine_ls_weighting_scheme calc
_refine_ls_wR_factor_gt 0.0583
_refine_ls_wR_factor_ref 0.0611
_reflns_Friedel_coverage 0.000
_reflns_number_gt 4995
_reflns_number_total 5571
_reflns_threshold_expression 'I > 2\s(I)'
_cod_data_source_file c6dt01327a2.cif
_cod_data_source_block Compound_9
_cod_depositor_comments 'Adding full bibliography for 7039274--7039282.cif.'
_cod_database_code 7039280
_shelx_space_group_comment
;
The symmetry employed for this shelxl refinement is uniquely defined
by the following loop, which should always be used as a source of
symmetry information in preference to the above space-group names.
They are only intended as comments.
;
_shelxl_version_number 2014-3

loop_
_space_group_symop_operation_xyz
'x, y, z'
'-x+1/2, y+1/2, -z+1/2'
'-x, -y, -z'
'x-1/2, -y-1/2, z-1/2'

loop_
_atom_site_label
_atom_site_type_symbol
_atom_site_fract_x
_atom_site_fract_y
_atom_site_fract_z
_atom_site_U_iso_or_equiv
_atom_site_adp_type
_atom_site_occupancy
_atom_site_site_symmetry_order
_atom_site_calc_flag
_atom_site_refinement_flags_posn
_atom_site_refinement_flags_adp
Zn1 Zn 0.50062(3) 0.29872(3) 0.29029(3) 0.01585(10) Uani 1 1 d . .
Er1 Er 0.33997(2) 0.17672(2) 0.17097(2) 0.01490(6) Uani 1 1 d . .
Br1A Br 0.37801(3) 0.67341(3) -0.01070(3) 0.02540(10) Uani 1 1 d . .
Br2A Br 0.36835(3) -0.02109(3) 0.63189(2) 0.02337(10) Uani 1 1 d . .
C1A C 0.3511(3) 0.3178(3) 0.0103(3) 0.0213(9) Uani 1 1 d . .
H1A H 0.3388 0.3253 -0.0483 0.026 Uiso 1 1 calc R U
C2A C 0.3723(3) 0.3993(3) 0.0571(2) 0.0169(8) Uani 1 1 d . .
C3A C 0.4014(3) 0.3997(2) 0.1440(2) 0.0163(8) Uani 1 1 d . .
C4A C 0.4284(3) 0.4848(3) 0.1797(2) 0.0179(8) Uani 1 1 d . .
C5A C 0.4228(3) 0.5634(3) 0.1318(2) 0.0192(8) Uani 1 1 d . .
H5A H 0.4418 0.6197 0.1565 0.023 Uiso 1 1 calc R U
C6A C 0.3900(3) 0.5616(3) 0.0484(3) 0.0191(8) Uani 1 1 d . .
C7A C 0.3668(3) 0.4810(3) 0.0111(2) 0.0189(8) Uani 1 1 d . .
H7A H 0.3467 0.4798 -0.0464 0.023 Uiso 1 1 calc R U
C8A C 0.4644(3) 0.4916(3) 0.2694(2) 0.0196(8) Uani 1 1 d . .
H8A1 H 0.4799 0.5558 0.2826 0.023 Uiso 1 1 calc R U
H8A2 H 0.4109 0.4719 0.3068 0.023 Uiso 1 1 calc R U
C9A C 0.6313(3) 0.4525(3) 0.2250(3) 0.0242(9) Uani 1 1 d . .
H9A1 H 0.6467 0.5175 0.2245 0.036 Uiso 1 1 calc R U
H9A2 H 0.6075 0.4337 0.1690 0.036 Uiso 1 1 calc R U
H9A3 H 0.6910 0.4180 0.2405 0.036 Uiso 1 1 calc R U
C10A C 0.5941(3) 0.4549(3) 0.3719(2) 0.0206(9) Uani 1 1 d . .
H10A H 0.5978 0.5215 0.3800 0.025 Uiso 1 1 calc R U
H10B H 0.6619 0.4300 0.3781 0.025 Uiso 1 1 calc R U
C11A C 0.5291(3) 0.4140(3) 0.4378(2) 0.0204(9) Uani 1 1 d . .
H11A H 0.5605 0.4222 0.4941 0.024 Uiso 1 1 calc R U
H11B H 0.4644 0.4455 0.4372 0.024 Uiso 1 1 calc R U
C12A C 0.6021(3) 0.2642(3) 0.4534(3) 0.0246(9) Uani 1 1 d . .
H12A H 0.6076 0.2707 0.5146 0.037 Uiso 1 1 calc R U
H12B H 0.6618 0.2884 0.4278 0.037 Uiso 1 1 calc R U
H12C H 0.5948 0.1999 0.4388 0.037 Uiso 1 1 calc R U
C13A C 0.4231(3) 0.2875(3) 0.4650(2) 0.0200(8) Uani 1 1 d . .
H13A H 0.3657 0.3206 0.4404 0.024 Uiso 1 1 calc R U
H13B H 0.4296 0.3048 0.5250 0.024 Uiso 1 1 calc R U
C14A C 0.4040(3) 0.1872(2) 0.4590(2) 0.0183(8) Uani 1 1 d . .
C15A C 0.3886(3) 0.1461(3) 0.3793(2) 0.0174(8) Uani 1 1 d . .
C16A C 0.3670(3) 0.0518(3) 0.3784(2) 0.0166(8) Uani 1 1 d . .
C17A C 0.3635(3) 0.0016(3) 0.4540(2) 0.0185(8) Uani 1 1 d . .
H17A H 0.3509 -0.0618 0.4523 0.022 Uiso 1 1 calc R U
C18A C 0.3782(3) 0.0440(3) 0.5292(2) 0.0194(8) Uani 1 1 d . .
C19A C 0.3991(3) 0.1367(3) 0.5319(2) 0.0194(8) Uani 1 1 d . .
H19A H 0.4102 0.1656 0.5847 0.023 Uiso 1 1 calc R U
C20A C 0.3462(3) 0.0009(3) 0.3026(2) 0.0208(9) Uani 1 1 d . .
H20A H 0.3380 -0.0628 0.3087 0.025 Uiso 1 1 calc R U
N1A N 0.5543(2) 0.4348(2) 0.28662(19) 0.0177(7) Uani 1 1 d . .
N2A N 0.5137(2) 0.3156(2) 0.4212(2) 0.0189(7) Uani 1 1 d . .
O1A O 0.3470(2) 0.23970(18) 0.03688(17) 0.0215(6) Uani 1 1 d . .
O2A O 0.40430(19) 0.32448(16) 0.19008(16) 0.0174(6) Uani 1 1 d . .
O3A O 0.39593(19) 0.19452(17) 0.30926(16) 0.0174(6) Uani 1 1 d . .
O4A O 0.3379(2) 0.03145(17) 0.23095(17) 0.0246(6) Uani 1 1 d . .
N1C N 0.1493(3) 0.2472(2) 0.2108(2) 0.0288(8) Uani 1 1 d . .
O1C O 0.1980(2) 0.27958(18) 0.15046(17) 0.0223(6) Uani 1 1 d . .
O2C O 0.1940(2) 0.1891(2) 0.25668(19) 0.0289(7) Uani 1 1 d . .
O3C O 0.0648(2) 0.2712(3) 0.2241(3) 0.0552(11) Uani 1 1 d . .
N1D N 0.2593(2) 0.0378(2) 0.0629(2) 0.0194(7) Uani 1 1 d . .
O1D O 0.3512(2) 0.05524(18) 0.06316(16) 0.0209(6) Uani 1 1 d . .
O2D O 0.2057(2) 0.09193(18) 0.10443(17) 0.0224(6) Uani 1 1 d . .
O3D O 0.2237(2) -0.02764(19) 0.02522(19) 0.0290(7) Uani 1 1 d . .
C1P C 0.5878(3) 0.1688(3) 0.1829(2) 0.0199(9) Uani 1 1 d . .
C2P C 0.6759(3) 0.1203(3) 0.1481(3) 0.0331(11) Uani 1 1 d . .
H2P1 H 0.6794 0.0587 0.1712 0.050 Uiso 1 1 calc R U
H2P2 H 0.7364 0.1534 0.1637 0.050 Uiso 1 1 calc R U
H2P3 H 0.6693 0.1172 0.0867 0.050 Uiso 1 1 calc R U
O1P O 0.60579(19) 0.22524(18) 0.24168(17) 0.0218(6) Uani 1 1 d . .
O2P O 0.50392(19) 0.14933(18) 0.15412(17) 0.0206(6) Uani 1 1 d . .
C1E C 0.4022(4) 0.1353(3) -0.1328(3) 0.0383(12) Uani 1 1 d . .
C2E C 0.4957(4) 0.1051(4) -0.0964(4) 0.0485(14) Uani 1 1 d . .
H2E1 H 0.4936 0.1096 -0.0350 0.073 Uiso 1 1 calc R U
H2E2 H 0.5492 0.1433 -0.1171 0.073 Uiso 1 1 calc R U
H2E3 H 0.5075 0.0418 -0.1125 0.073 Uiso 1 1 calc R U
N1E N 0.3281(4) 0.1591(4) -0.1606(3) 0.0560(13) Uani 1 1 d . .

loop_
_atom_site_aniso_label
_atom_site_aniso_U_11
_atom_site_aniso_U_22
_atom_site_aniso_U_33
_atom_site_aniso_U_23
_atom_site_aniso_U_13
_atom_site_aniso_U_12
Zn1 0.0175(2) 0.0134(2) 0.0165(2) -0.00015(17) -0.00214(18) -0.00168(17)
Er1 0.01662(10) 0.01222(9) 0.01577(10) -0.00023(7) -0.00166(7) -0.00073(7)
Br1A 0.0260(2) 0.0189(2) 0.0314(2) 0.00964(17) 0.00069(18) 0.00278(17)
Br2A 0.0234(2) 0.0254(2) 0.0214(2) 0.00814(17) 0.00182(16) 0.00062(17)
C1A 0.019(2) 0.026(2) 0.018(2) 0.0043(17) -0.0026(16) -0.0016(17)
C2A 0.0131(19) 0.021(2) 0.0170(19) 0.0025(16) 0.0012(15) 0.0025(16)
C3A 0.0137(19) 0.0153(19) 0.020(2) 0.0037(16) -0.0012(15) 0.0020(15)
C4A 0.0158(19) 0.0158(19) 0.022(2) 0.0001(16) 0.0016(16) 0.0019(15)
C5A 0.017(2) 0.0145(19) 0.027(2) -0.0002(16) 0.0019(17) 0.0019(16)
C6A 0.0142(19) 0.0164(19) 0.027(2) 0.0052(17) 0.0029(16) 0.0016(16)
C7A 0.0121(19) 0.026(2) 0.019(2) 0.0074(17) 0.0016(15) 0.0025(16)
C8A 0.024(2) 0.0134(18) 0.021(2) -0.0009(16) 0.0009(17) -0.0004(16)
C9A 0.024(2) 0.026(2) 0.023(2) 0.0018(18) -0.0009(17) -0.0043(18)
C10A 0.022(2) 0.0169(19) 0.023(2) 0.0001(16) -0.0029(17) -0.0028(17)
C11A 0.024(2) 0.0162(19) 0.020(2) -0.0050(16) -0.0023(17) -0.0031(17)
C12A 0.029(2) 0.018(2) 0.026(2) 0.0010(17) -0.0067(18) 0.0001(18)
C13A 0.024(2) 0.018(2) 0.018(2) -0.0006(16) 0.0033(17) 0.0009(17)
C14A 0.020(2) 0.0144(19) 0.020(2) 0.0010(16) 0.0000(16) -0.0011(16)
C15A 0.0135(19) 0.0210(19) 0.018(2) 0.0036(16) -0.0003(15) -0.0011(16)
C16A 0.0137(19) 0.0178(19) 0.018(2) 0.0018(16) -0.0002(15) -0.0002(16)
C17A 0.0136(19) 0.0162(19) 0.026(2) 0.0027(16) -0.0006(16) -0.0014(15)
C18A 0.017(2) 0.020(2) 0.021(2) 0.0082(17) 0.0003(16) 0.0000(16)
C19A 0.019(2) 0.024(2) 0.016(2) 0.0000(17) 0.0014(16) 0.0008(17)
C20A 0.024(2) 0.0152(19) 0.023(2) 0.0033(17) -0.0029(17) -0.0016(16)
N1A 0.0203(17) 0.0160(16) 0.0167(17) 0.0001(13) -0.0042(13) -0.0024(13)
N2A 0.0202(18) 0.0147(16) 0.0217(18) -0.0017(14) -0.0022(14) -0.0019(13)
O1A 0.0263(15) 0.0194(14) 0.0188(14) 0.0016(12) -0.0018(12) -0.0034(12)
O2A 0.0193(14) 0.0139(13) 0.0186(14) 0.0038(11) -0.0032(11) -0.0015(11)
O3A 0.0213(14) 0.0141(13) 0.0167(14) 0.0008(11) 0.0000(11) -0.0029(11)
O4A 0.0378(17) 0.0133(13) 0.0224(16) -0.0007(12) -0.0058(13) -0.0024(12)
N1C 0.024(2) 0.0243(19) 0.039(2) -0.0039(17) 0.0075(17) 0.0027(16)
O1C 0.0238(15) 0.0166(14) 0.0264(15) -0.0003(12) 0.0024(12) -0.0004(12)
O2C 0.0290(17) 0.0289(16) 0.0288(17) 0.0045(13) 0.0031(13) 0.0031(13)
O3C 0.0304(19) 0.057(2) 0.080(3) 0.013(2) 0.0254(19) 0.0174(18)
N1D 0.0213(18) 0.0169(17) 0.0196(17) 0.0010(14) -0.0063(14) -0.0015(14)
O1D 0.0205(15) 0.0213(14) 0.0209(15) -0.0013(12) -0.0008(11) 0.0001(12)
O2D 0.0226(15) 0.0174(14) 0.0270(16) -0.0041(12) -0.0008(12) 0.0029(12)
O3D 0.0336(17) 0.0204(15) 0.0326(17) -0.0087(13) -0.0087(14) -0.0046(13)
C1P 0.024(2) 0.0164(19) 0.020(2) 0.0029(16) 0.0002(17) 0.0016(17)
C2P 0.023(2) 0.037(3) 0.040(3) -0.007(2) 0.001(2) 0.008(2)
O1P 0.0197(14) 0.0194(14) 0.0261(15) -0.0023(12) -0.0036(12) 0.0005(12)
O2P 0.0180(15) 0.0211(14) 0.0225(15) -0.0033(12) -0.0011(12) 0.0010(12)
C1E 0.038(3) 0.038(3) 0.039(3) -0.011(2) 0.003(2) -0.001(2)
C2E 0.038(3) 0.046(3) 0.063(4) 0.004(3) 0.008(3) 0.014(2)
N1E 0.040(3) 0.080(4) 0.047(3) -0.014(3) -0.006(2) 0.008(3)

loop_
_atom_type_symbol
_atom_type_description
_atom_type_scat_dispersion_real
_atom_type_scat_dispersion_imag
_atom_type_scat_source
C C 0.0033 0.0016 'International Tables Vol C Tables 4.2.6.8 and 6.1.1.4'
H H 0.0000 0.0000 'International Tables Vol C Tables 4.2.6.8 and 6.1.1.4'
N N 0.0061 0.0033 'International Tables Vol C Tables 4.2.6.8 and 6.1.1.4'
O O 0.0106 0.0060 'International Tables Vol C Tables 4.2.6.8 and 6.1.1.4'
Zn Zn 0.2839 1.4301 'International Tables Vol C Tables 4.2.6.8 and 6.1.1.4'
Br Br -0.2901 2.4595 'International Tables Vol C Tables 4.2.6.8 and 6.1.1.4'
Er Er -0.2586 4.9576 'International Tables Vol C Tables 4.2.6.8 and 6.1.1.4'

loop_
_geom_angle_atom_site_label_1
_geom_angle_atom_site_label_2
_geom_angle_atom_site_label_3
_geom_angle
O1P Zn1 O2A 104.28(11)
O1P Zn1 N2A 114.25(12)
O2A Zn1 N2A 141.18(12)
O1P Zn1 O3A 98.62(11)
O2A Zn1 O3A 80.29(10)
N2A Zn1 O3A 89.21(11)
O1P Zn1 N1A 104.91(12)
O2A Zn1 N1A 90.88(11)
N2A Zn1 N1A 83.96(12)
O3A Zn1 N1A 156.27(11)
O1P Zn1 Er1 87.00(8)
O2A Zn1 Er1 43.78(7)
N2A Zn1 Er1 131.32(9)
O3A Zn1 Er1 42.99(7)
N1A Zn1 Er1 134.50(8)
O2P Er1 O3A 80.47(9)
O2P Er1 O1A 84.42(10)
O3A Er1 O1A 143.35(9)
O2P Er1 O4A 84.66(10)
O3A Er1 O4A 73.99(9)
O1A Er1 O4A 137.51(9)
O2P Er1 O2A 79.71(9)
O3A Er1 O2A 70.31(9)
O1A Er1 O2A 74.25(9)
O4A Er1 O2A 142.85(9)
O2P Er1 O2D 125.37(9)
O3A Er1 O2D 134.03(9)
O1A Er1 O2D 81.43(9)
O4A Er1 O2D 72.07(9)
O2A Er1 O2D 143.16(9)
O2P Er1 O2C 152.26(10)
O3A Er1 O2C 73.26(10)
O1A Er1 O2C 122.27(10)
O4A Er1 O2C 79.78(10)
O2A Er1 O2C 99.22(9)
O2D Er1 O2C 70.98(10)
O2P Er1 O1C 148.51(9)
O3A Er1 O1C 106.99(9)
O1A Er1 O1C 71.43(9)
O4A Er1 O1C 126.82(10)
O2A Er1 O1C 74.57(9)
O2D Er1 O1C 71.64(9)
O2C Er1 O1C 52.22(9)
O2P Er1 O1D 73.52(9)
O3A Er1 O1D 135.28(9)
O1A Er1 O1D 69.53(9)
O4A Er1 O1D 67.99(9)
O2A Er1 O1D 136.42(9)
O2D Er1 O1D 52.08(9)
O2C Er1 O1D 120.26(9)
O1C Er1 O1D 114.27(9)
O2P Er1 N1C 167.14(10)
O3A Er1 N1C 91.45(10)
O1A Er1 N1C 96.52(10)
O4A Er1 N1C 102.82(10)
O2A Er1 N1C 88.18(10)
O2D Er1 N1C 67.32(10)
O2C Er1 N1C 26.14(10)
O1C Er1 N1C 26.19(9)
O1D Er1 N1C 118.87(10)
O2P Er1 N1D 99.27(9)
O3A Er1 N1D 139.29(9)
O1A Er1 N1D 76.00(9)
O4A Er1 N1D 65.52(9)
O2A Er1 N1D 150.19(9)
O2D Er1 N1D 26.11(9)
O2C Er1 N1D 94.99(10)
O1C Er1 N1D 94.26(9)
O1D Er1 N1D 26.14(9)
N1C Er1 N1D 93.38(10)
O2P Er1 Zn1 62.85(7)
O3A Er1 Zn1 38.31(6)
O1A Er1 Zn1 105.33(6)
O4A Er1 Zn1 105.71(7)
O2A Er1 Zn1 37.37(6)
O2D Er1 Zn1 170.43(7)
O2C Er1 Zn1 99.52(7)
O1C Er1 Zn1 103.74(6)
O1D Er1 Zn1 136.36(6)
N1C Er1 Zn1 104.72(7)
N1D Er1 Zn1 161.46(7)
O1A C1A C2A 128.0(4)
C7A C2A C3A 120.6(4)
C7A C2A C1A 115.9(3)
C3A C2A C1A 123.5(3)
O2A C3A C4A 120.7(3)
O2A C3A C2A 122.3(3)
C4A C3A C2A 117.0(3)
C5A C4A C3A 120.4(4)
C5A C4A C8A 118.6(3)
C3A C4A C8A 120.9(3)
C4A C5A C6A 121.4(4)
C7A C6A C5A 119.9(3)
C7A C6A Br1A 121.6(3)
C5A C6A Br1A 118.5(3)
C6A C7A C2A 120.7(4)
N1A C8A C4A 112.4(3)
N1A C10A C11A 110.6(3)
N2A C11A C10A 110.3(3)
N2A C13A C14A 112.8(3)
C19A C14A C15A 120.9(3)
C19A C14A C13A 119.1(4)
C15A C14A C13A 119.9(3)
O3A C15A C14A 120.6(3)
O3A C15A C16A 122.4(3)
C14A C15A C16A 117.0(3)
C17A C16A C15A 120.9(4)
C17A C16A C20A 115.5(3)
C15A C16A C20A 123.6(3)
C18A C17A C16A 120.1(4)
C17A C18A C19A 120.1(4)
C17A C18A Br2A 120.8(3)
C19A C18A Br2A 119.0(3)
C14A C19A C18A 120.9(4)
O4A C20A C16A 126.7(4)
C9A N1A C10A 109.1(3)
C9A N1A C8A 111.4(3)
C10A N1A C8A 109.5(3)
C9A N1A Zn1 115.6(2)
C10A N1A Zn1 106.3(2)
C8A N1A Zn1 104.7(2)
C13A N2A C11A 107.6(3)
C13A N2A C12A 111.1(3)
C11A N2A C12A 109.0(3)
C13A N2A Zn1 112.4(2)
C11A N2A Zn1 107.4(2)
C12A N2A Zn1 109.2(2)
C1A O1A Er1 133.7(3)
C3A O2A Zn1 126.0(2)
C3A O2A Er1 133.7(2)
Zn1 O2A Er1 98.85(10)
C15A O3A Zn1 124.9(2)
C15A O3A Er1 134.8(2)
Zn1 O3A Er1 98.71(10)
C20A O4A Er1 135.3(3)
O3C N1C O1C 121.8(4)
O3C N1C O2C 122.0(4)
O1C N1C O2C 116.2(3)
O3C N1C Er1 174.6(3)
O1C N1C Er1 58.94(18)
O2C N1C Er1 57.58(19)
N1C O1C Er1 94.9(2)
N1C O2C Er1 96.3(2)
O3D N1D O1D 122.2(3)
O3D N1D O2D 121.5(3)
O1D N1D O2D 116.2(3)
O3D N1D Er1 172.4(3)
O1D N1D Er1 59.69(17)
O2D N1D Er1 57.08(17)
N1D O1D Er1 94.2(2)
N1D O2D Er1 96.8(2)
O2P C1P O1P 125.3(4)
O2P C1P C2P 118.4(4)
O1P C1P C2P 116.2(4)
C1P O1P Zn1 121.6(3)
C1P O2P Er1 142.8(3)
N1E C1E C2E 179.2(6)

loop_
_geom_bond_atom_site_label_1
_geom_bond_atom_site_label_2
_geom_bond_distance
Zn1 O1P 1.960(3)
Zn1 O2A 2.071(3)
Zn1 N2A 2.101(3)
Zn1 O3A 2.114(3)
Zn1 N1A 2.133(3)
Zn1 Er1 3.3714(5)
Er1 O2P 2.275(3)
Er1 O3A 2.325(3)
Er1 O1A 2.330(3)
Er1 O4A 2.343(3)
Er1 O2A 2.361(2)
Er1 O2D 2.427(3)
Er1 O2C 2.432(3)
Er1 O1C 2.462(3)
Er1 O1D 2.485(3)
Er1 N1C 2.863(3)
Er1 N1D 2.871(3)
Br1A C6A 1.901(4)
Br2A C18A 1.902(4)
C1A O1A 1.227(5)
C1A C2A 1.438(5)
C2A C7A 1.409(5)
C2A C3A 1.429(5)
C3A O2A 1.329(4)
C3A C4A 1.420(5)
C4A C5A 1.388(5)
C4A C8A 1.501(5)
C5A C6A 1.389(5)
C6A C7A 1.361(6)
C8A N1A 1.496(5)
C9A N1A 1.469(5)
C10A N1A 1.478(5)
C10A C11A 1.509(5)
C11A N2A 1.487(5)
C12A N2A 1.495(5)
C13A N2A 1.482(5)
C13A C14A 1.503(5)
C14A C19A 1.380(5)
C14A C15A 1.416(5)
C15A O3A 1.329(5)
C15A C16A 1.420(5)
C16A C17A 1.413(5)
C16A C20A 1.442(5)
C17A C18A 1.360(6)
C18A C19A 1.395(5)
C20A O4A 1.229(5)
N1C O3C 1.221(5)
N1C O1C 1.268(4)
N1C O2C 1.269(4)
N1D O3D 1.228(4)
N1D O1D 1.268(4)
N1D O2D 1.272(4)
C1P O2P 1.248(5)
C1P O1P 1.270(5)
C1P C2P 1.505(6)
C1E N1E 1.142(6)
C1E C2E 1.448(7)
